data_7125092
loop_
_publ_author_name
'Bhatt, Prashant M.'
'Batisai, Eustina'
'Smith, Vincent J.'
'Barbour, Leonard J.'

_publ_section_title
;
 Creation of new guest accessible space under gas pressure in a flexible
 MOF: multidimensional insight through combination of in situ techniques.
;
_journal_issue 76
_journal_name_full 'Chemical communications (Cambridge, England)'
_journal_page_first 11374
_journal_page_last 11377
_journal_paper_doi 10.1039/c6cc06709c
_journal_volume 52
_journal_year 2016
_chemical_formula_sum 'C13 H8 N O4 Zn'
_chemical_formula_weight 307.57
_space_group_IT_number 2
_space_group_name_Hall '-P 1'
_space_group_name_H-M_alt 'P -1'
_symmetry_cell_setting triclinic
_symmetry_space_group_name_Hall '-P 1'
_symmetry_space_group_name_H-M 'P -1'
_atom_sites_solution_hydrogens geom
_atom_sites_solution_primary direct
_atom_sites_solution_secondary difmap
_audit_creation_method SHELXL-97
_audit_update_record
;
2015-10-04 deposited with the CCDC.
2016-08-23 downloaded from the CCDC.
;
_cell_angle_alpha 65.253(4)
_cell_angle_beta 86.362(4)
_cell_angle_gamma 77.446(4)
_cell_formula_units_Z 2
_cell_length_a 7.871(3)
_cell_length_b 9.340(3)
_cell_length_c 10.629(3)
_cell_measurement_reflns_used 5860
_cell_measurement_temperature 298(2)
_cell_measurement_theta_max 26.06
_cell_measurement_theta_min 2.46
_cell_volume 692.3(4)
_computing_cell_refinement 'SAINT (Bruker, 2009)'
_computing_data_collection 'SMART (Bruker, 2009)'
_computing_data_reduction SAINT
_computing_molecular_graphics 'X-Seed, Barbour, 2001; Atwood & Barbour, 2003'
_computing_publication_material 'X-Seed, Barbour, 2001; Atwood & Barbour, 2003'
_computing_structure_refinement 'SHELXL-97 (Sheldrick, 2008)'
_computing_structure_solution 'SHELXS-97 (Sheldrick, 2008)'
_diffrn_ambient_temperature 298(2)
_diffrn_measured_fraction_theta_full 0.993
_diffrn_measured_fraction_theta_max 0.993
_diffrn_measurement_device_type 'Bruker APEX-II CCD'
_diffrn_measurement_method 'phi and omega scans'
_diffrn_radiation_monochromator graphite
_diffrn_radiation_source 'fine-focus sealed tube'
_diffrn_radiation_type MoK\a
_diffrn_radiation_wavelength 0.71073
_diffrn_reflns_av_R_equivalents 0.0178
_diffrn_reflns_av_sigmaI/netI 0.0188
_diffrn_reflns_limit_h_max 9
_diffrn_reflns_limit_h_min -9
_diffrn_reflns_limit_k_max 11
_diffrn_reflns_limit_k_min -11
_diffrn_reflns_limit_l_max 13
_diffrn_reflns_limit_l_min -13
_diffrn_reflns_number 7969
_diffrn_reflns_theta_full 26.07
_diffrn_reflns_theta_max 26.07
_diffrn_reflns_theta_min 2.11
_exptl_absorpt_coefficient_mu 1.781
_exptl_absorpt_correction_T_max 0.8855
_exptl_absorpt_correction_T_min 0.7284
_exptl_absorpt_correction_type multi-scan
_exptl_absorpt_process_details 'symmetry-related measurements'
_exptl_crystal_colour Colourless
_exptl_crystal_density_diffrn 1.475
_exptl_crystal_density_method 'not measured'
_exptl_crystal_description block
_exptl_crystal_F_000 310
_exptl_crystal_size_max 0.19
_exptl_crystal_size_mid 0.14
_exptl_crystal_size_min 0.07
_refine_diff_density_max 1.066
_refine_diff_density_min -0.830
_refine_diff_density_rms 0.084
_refine_ls_extinction_method none
_refine_ls_goodness_of_fit_ref 1.078
_refine_ls_hydrogen_treatment constr
_refine_ls_matrix_type full
_refine_ls_number_parameters 164
_refine_ls_number_reflns 2732
_refine_ls_number_restraints 0
_refine_ls_restrained_S_all 1.078
_refine_ls_R_factor_all 0.0346
_refine_ls_R_factor_gt 0.0330
_refine_ls_shift/su_max 0.001
_refine_ls_shift/su_mean 0.000
_refine_ls_structure_factor_coef Fsqd
_refine_ls_weighting_details 'calc w=1/[\s^2^(Fo^2^)+(0.0385P)^2^+1.2313P] where P=(Fo^2^+2Fc^2^)/3'
_refine_ls_weighting_scheme calc
_refine_ls_wR_factor_gt 0.0878
_refine_ls_wR_factor_ref 0.0889
_reflns_number_gt 2611
_reflns_number_total 2732
_reflns_threshold_expression >2sigma(I)
_cod_data_source_file c6cc06709c3.cif
_cod_data_source_block Crystal2_2
_cod_depositor_comments
;
The following automatic conversions were performed:

data item '_symmetry_cell_setting' value 'Triclinic' was changed to
'triclinic' in accordance with the
/home/saulius/struct/COD-crude-data/automatic-downloads/DataCite-retrospective/RSC/depositions/lib/dictionaries/cif_core.dic
dictionary named 'cif_core.dic' version 2.4.2 last updated on
2011-04-26.

Automatic conversion script
Id: cif_fix_values 6909 2019-04-08 15:41:33Z antanas 
;
_cod_original_sg_symbol_H-M P-1
_cod_database_code 7125092

loop_
_symmetry_equiv_pos_as_xyz
'x, y, z'
'-x, -y, -z'

loop_
_atom_site_label
_atom_site_type_symbol
_atom_site_fract_x
_atom_site_fract_y
_atom_site_fract_z
_atom_site_U_iso_or_equiv
_atom_site_adp_type
_atom_site_occupancy
_atom_site_symmetry_multiplicity
_atom_site_calc_flag
_atom_site_refinement_flags
_atom_site_disorder_assembly
_atom_site_disorder_group
Zn1 Zn 0.63294(4) 0.56189(3) 0.54591(3) 0.02228(11) Uani 1 1 d . . .
O1 O 0.4130(3) 0.7126(3) 0.5565(2) 0.0366(5) Uani 1 1 d . . .
N1 N 0.7817(3) 0.5645(3) 0.6948(3) 0.0340(6) Uani 1 1 d . . .
C1 C 0.2606(4) 0.7200(3) 0.5202(3) 0.0293(6) Uani 1 1 d . . .
O2 O 0.7874(3) 0.3822(2) 0.5100(2) 0.0357(5) Uani 1 1 d . . .
C2 C 0.1251(4) 0.8645(3) 0.5110(3) 0.0310(6) Uani 1 1 d . . .
O3 O 0.6670(3) 0.7317(3) 0.3539(2) 0.0416(5) Uani 1 1 d . . .
C3 C 0.1650(4) 0.9755(4) 0.5536(4) 0.0392(7) Uani 1 1 d . . .
H3 H 0.2758 0.9593 0.5894 0.047 Uiso 1 1 calc R . .
O4 O 0.5284(3) 0.3723(3) 0.7027(2) 0.0449(6) Uani 1 1 d . . .
C4 C -0.0404(4) 0.8899(4) 0.4571(4) 0.0380(7) Uani 1 1 d . . .
H4 H -0.0675 0.8162 0.4281 0.046 Uiso 1 1 calc R . .
C5 C 0.5598(4) 0.7320(4) 0.2710(3) 0.0342(6) Uani 1 1 d . . .
C6 C 0.5307(4) 0.8711(4) 0.1293(3) 0.0350(7) Uani 1 1 d . . .
C7 C 0.6217(5) 0.9930(4) 0.0918(3) 0.0493(9) Uani 1 1 d . . .
H7 H 0.7040 0.9887 0.1531 0.059 Uiso 1 1 calc R . .
C8 C 0.4098(5) 0.8779(4) 0.0375(3) 0.0489(9) Uani 1 1 d . . .
H8 H 0.3489 0.7956 0.0623 0.059 Uiso 1 1 calc R . .
C9 C 0.9285(8) 0.4459(10) 0.7440(7) 0.0304(16) Uiso 0.524(9) 1 d P A 1
H9 H 0.9703 0.3825 0.6961 0.036 Uiso 0.524(9) 1 calc PR A 1
C10 C 1.0161(9) 0.4182(10) 0.8633(7) 0.0328(16) Uiso 0.524(9) 1 d P A 1
H10 H 1.1150 0.3363 0.8958 0.039 Uiso 0.524(9) 1 calc PR A 1
C11 C 0.9546(5) 0.5148(5) 0.9350(4) 0.0473(8) Uiso 1 1 d . . .
C12 C 0.8199(9) 0.6488(9) 0.8697(7) 0.0408(17) Uiso 0.524(9) 1 d P A 1
H12 H 0.7866 0.7258 0.9056 0.049 Uiso 0.524(9) 1 calc PR A 1
C13 C 0.7370(8) 0.6663(8) 0.7525(7) 0.0339(15) Uiso 0.524(9) 1 d P A 1
H13 H 0.6453 0.7542 0.7124 0.041 Uiso 0.524(9) 1 calc PR A 1
C9A C 0.9442(9) 0.4939(10) 0.7221(7) 0.0270(16) Uiso 0.476(9) 1 d P A 2
H9A H 1.0035 0.4584 0.6585 0.032 Uiso 0.476(9) 1 calc PR A 2
C10A C 1.0349(9) 0.4678(10) 0.8382(7) 0.0285(16) Uiso 0.476(9) 1 d P A 2
H10A H 1.1522 0.4175 0.8505 0.034 Uiso 0.476(9) 1 calc PR A 2
C12A C 0.7700(11) 0.5821(10) 0.9168(9) 0.046(2) Uiso 0.476(9) 1 d P A 2
H12A H 0.7074 0.6080 0.9843 0.055 Uiso 0.476(9) 1 calc PR A 2
C13A C 0.6904(10) 0.6063(10) 0.7967(8) 0.0418(19) Uiso 0.476(9) 1 d P A 2
H13A H 0.5720 0.6520 0.7820 0.050 Uiso 0.476(9) 1 calc PR A 2

loop_
_atom_site_aniso_label
_atom_site_aniso_U_11
_atom_site_aniso_U_22
_atom_site_aniso_U_33
_atom_site_aniso_U_23
_atom_site_aniso_U_13
_atom_site_aniso_U_12
Zn1 0.02355(18) 0.02164(17) 0.02014(17) -0.00896(12) -0.00792(11) 0.00128(11)
O1 0.0276(10) 0.0356(11) 0.0490(13) -0.0253(10) -0.0097(9) 0.0077(9)
N1 0.0322(13) 0.0398(14) 0.0333(13) -0.0207(11) -0.0137(10) 0.0014(11)
C1 0.0288(14) 0.0280(14) 0.0289(14) -0.0133(11) -0.0035(11) 0.0030(11)
O2 0.0319(11) 0.0310(11) 0.0473(13) -0.0237(10) -0.0072(9) 0.0048(9)
C2 0.0263(14) 0.0281(14) 0.0384(15) -0.0172(12) -0.0050(12) 0.0035(11)
O3 0.0482(13) 0.0402(12) 0.0249(10) -0.0021(9) -0.0102(9) -0.0070(10)
C3 0.0256(14) 0.0395(17) 0.059(2) -0.0301(16) -0.0132(13) 0.0051(12)
O4 0.0560(15) 0.0361(12) 0.0308(12) 0.0011(9) -0.0019(10) -0.0162(11)
C4 0.0311(15) 0.0350(16) 0.056(2) -0.0292(15) -0.0101(14) 0.0014(13)
C5 0.0373(16) 0.0314(15) 0.0229(13) -0.0035(12) -0.0005(12) -0.0009(12)
C6 0.0392(16) 0.0338(15) 0.0227(13) -0.0024(12) -0.0039(12) -0.0072(13)
C7 0.058(2) 0.049(2) 0.0310(16) 0.0000(15) -0.0174(15) -0.0221(17)
C8 0.059(2) 0.0447(19) 0.0332(17) 0.0029(15) -0.0123(15) -0.0260(17)

loop_
_atom_type_symbol
_atom_type_description
_atom_type_scat_dispersion_real
_atom_type_scat_dispersion_imag
_atom_type_scat_source
C C 0.0033 0.0016 'International Tables Vol C Tables 4.2.6.8 and 6.1.1.4'
H H 0.0000 0.0000 'International Tables Vol C Tables 4.2.6.8 and 6.1.1.4'
N N 0.0061 0.0033 'International Tables Vol C Tables 4.2.6.8 and 6.1.1.4'
O O 0.0106 0.0060 'International Tables Vol C Tables 4.2.6.8 and 6.1.1.4'
Zn Zn 0.2839 1.4301 'International Tables Vol C Tables 4.2.6.8 and 6.1.1.4'

loop_
_geom_angle_atom_site_label_1
_geom_angle_atom_site_label_2
_geom_angle_atom_site_label_3
_geom_angle
_geom_angle_site_symmetry_1
_geom_angle_site_symmetry_3
O2 Zn1 O1 158.71(9) . .
O2 Zn1 N1 99.33(10) . .
O1 Zn1 N1 99.81(10) . .
O2 Zn1 O3 93.06(10) . .
O1 Zn1 O3 88.29(10) . .
N1 Zn1 O3 112.15(10) . .
O2 Zn1 O4 84.27(10) . .
O1 Zn1 O4 86.76(10) . .
N1 Zn1 O4 89.22(10) . .
O3 Zn1 O4 158.60(10) . .
O2 Zn1 Zn1 79.70(7) . 2_666
O1 Zn1 Zn1 79.03(7) . 2_666
N1 Zn1 Zn1 152.20(8) . 2_666
O3 Zn1 Zn1 95.62(7) . 2_666
O4 Zn1 Zn1 62.99(7) . 2_666
C1 O1 Zn1 127.59(19) . .
C9A N1 C13 110.5(4) . .
C9A N1 C9 19.2(4) . .
C13 N1 C9 118.6(4) . .
C9A N1 C13A 117.0(5) . .
C13 N1 C13A 30.4(3) . .
C9 N1 C13A 114.1(4) . .
C9A N1 Zn1 124.6(3) . .
C13 N1 Zn1 123.3(3) . .
C9 N1 Zn1 117.9(3) . .
C13A N1 Zn1 116.0(4) . .
O2 C1 O1 125.9(3) 2_666 .
O2 C1 C2 117.2(3) 2_666 .
O1 C1 C2 116.9(3) . .
C1 O2 Zn1 126.77(19) 2_666 .
C4 C2 C3 119.5(3) . .
C4 C2 C1 120.1(3) . .
C3 C2 C1 120.4(3) . .
C5 O3 Zn1 108.0(2) . .
C4 C3 C2 120.2(3) 2_576 .
C4 C3 H3 119.9 2_576 .
C2 C3 H3 119.9 . .
C5 O4 Zn1 146.8(2) 2_666 .
C3 C4 C2 120.3(3) 2_576 .
C3 C4 H4 119.9 2_576 .
C2 C4 H4 119.9 . .
O4 C5 O3 125.0(3) 2_666 .
O4 C5 C6 116.7(3) 2_666 .
O3 C5 C6 118.2(3) . .
C8 C6 C7 119.7(3) . .
C8 C6 C5 119.7(3) . .
C7 C6 C5 120.6(3) . .
C6 C7 C8 119.9(3) . 2_675
C6 C7 H7 120.0 . .
C8 C7 H7 120.0 2_675 .
C6 C8 C7 120.4(3) . 2_675
C6 C8 H8 119.8 . .
C7 C8 H8 119.8 2_675 .
N1 C9 C10 121.5(6) . .
N1 C9 H9 119.3 . .
C10 C9 H9 119.3 . .
C9 C10 C11 119.4(6) . .
C9 C10 H10 120.3 . .
C11 C10 H10 120.3 . .
C10A C11 C12 108.6(5) . .
C10A C11 C10 19.9(3) . .
C12 C11 C10 116.6(5) . .
C10A C11 C12A 118.1(5) . .
C12 C11 C12A 32.0(4) . .
C10 C11 C12A 114.4(5) . .
C10A C11 C11 122.5(5) . 2_767
C12 C11 C11 122.7(5) . 2_767
C10 C11 C11 120.3(5) . 2_767
C12A C11 C11 119.1(5) . 2_767
C13 C12 C11 119.8(6) . .
C13 C12 H12 120.1 . .
C11 C12 H12 120.1 . .
N1 C13 C12 122.8(6) . .
N1 C13 H13 118.6 . .
C12 C13 H13 118.6 . .
N1 C9A C10A 124.6(6) . .
N1 C9A H9A 117.7 . .
C10A C9A H9A 117.7 . .
C11 C10A C9A 120.2(6) . .
C11 C10A H10A 119.9 . .
C9A C10A H10A 119.9 . .
C13A C12A C11 117.6(7) . .
C13A C12A H12A 121.2 . .
C11 C12A H12A 121.2 . .
C12A C13A N1 122.2(7) . .
C12A C13A H13A 118.9 . .
N1 C13A H13A 118.9 . .

loop_
_geom_bond_atom_site_label_1
_geom_bond_atom_site_label_2
_geom_bond_distance
_geom_bond_site_symmetry_2
Zn1 O2 2.007(2) .
Zn1 O1 2.010(2) .
Zn1 N1 2.038(2) .
Zn1 O3 2.039(2) .
Zn1 O4 2.140(2) .
Zn1 Zn1 2.9873(8) 2_666
O1 C1 1.262(4) .
N1 C9A 1.294(7) .
N1 C13 1.312(6) .
N1 C9 1.368(7) .
N1 C13A 1.406(8) .
C1 O2 1.260(4) 2_666
C1 C2 1.499(4) .
O2 C1 1.260(4) 2_666
C2 C4 1.388(4) .
C2 C3 1.390(4) .
O3 C5 1.256(4) .
C3 C4 1.383(4) 2_576
C3 H3 0.9300 .
O4 C5 1.245(4) 2_666
C4 C3 1.383(4) 2_576
C4 H4 0.9300 .
C5 O4 1.245(4) 2_666
C5 C6 1.511(4) .
C6 C8 1.379(5) .
C6 C7 1.381(5) .
C7 C8 1.389(5) 2_675
C7 H7 0.9300 .
C8 C7 1.389(5) 2_675
C8 H8 0.9300 .
C9 C10 1.381(9) .
C9 H9 0.9300 .
C10 C11 1.403(8) .
C10 H10 0.9300 .
C11 C10A 1.352(8) .
C11 C12 1.401(8) .
C11 C12A 1.442(9) .
C11 C11 1.488(7) 2_767
C12 C13 1.375(9) .
C12 H12 0.9300 .
C13 H13 0.9300 .
C9A C10A 1.370(9) .
C9A H9A 0.9300 .
C10A H10A 0.9300 .
C12A C13A 1.368(11) .
C12A H12A 0.9300 .
C13A H13A 0.9300 .
